data_4087025
loop_
_publ_author_name
'Sipos, Gell\'ert'
'Gao, Pengchao'
'Foster, Daven'
'Skelton, Brian W.'
'Sobolev, Alexandre N.'
'Dorta, Reto'

_publ_section_title
;
 In-Depth Study on Chloride Abstractions from (NHC)Ir(COD)Cl Complexes
;
_journal_issue 4
_journal_name_full Organometallics
_journal_page_first 801
_journal_paper_doi 10.1021/acs.organomet.6b00864
_journal_volume 36
_journal_year 2017
_chemical_formula_moiety 'C56 H70 Ag Cl F3 Ir N2 O3 S, C5 H12'
_chemical_formula_sum 'C61 H82 Ag Cl F3 Ir N2 O3 S'
_chemical_formula_weight 1315.86
_space_group_IT_number 14
_symmetry_cell_setting monoclinic
_symmetry_Int_Tables_number 14
_symmetry_space_group_name_Hall '-P 2yn'
_symmetry_space_group_name_H-M 'P 1 21/n 1'
_atom_sites_solution_hydrogens geom
_audit_creation_date 2015-11-12T07:55:59-00:00
_audit_creation_method 'WinGX routine CIF_UPDATE'
_cell_angle_alpha 90
_cell_angle_beta 114.452(2)
_cell_angle_gamma 90
_cell_formula_units_Z 4
_cell_length_a 16.1808(2)
_cell_length_b 20.6128(2)
_cell_length_c 18.5105(2)
_cell_measurement_reflns_used 21842
_cell_measurement_temperature 100(2)
_cell_measurement_theta_max 32.008
_cell_measurement_theta_min 1.971
_cell_volume 5620.10(14)
_computing_cell_refinement 'CrysAlisPro 1.171.38.41 (Rigaku OD, 2015)'
_computing_data_collection 'CrysAlisPro 1.171.38.41 (Rigaku OD, 2015)'
_computing_data_reduction 'CrysAlisPro 1.171.38.41 (Rigaku OD, 2015)'
_computing_molecular_graphics 'Diamond (Brandenburg, K., (1999)'
_computing_publication_material 'WinGX Farrugia, L. J. (1999)'
_computing_structure_refinement 'SHELXL-97 (Sheldrick, 2015)'
_computing_structure_solution 'SIR92 (Altomare et al., 1994)'
_diffrn_ambient_temperature 100(2)
_diffrn_detector 'CCD plate'
_diffrn_detector_area_resol_mean 10.4738
_diffrn_measured_fraction_theta_full 1
_diffrn_measured_fraction_theta_max 1
_diffrn_measurement_device 'four-circle diffractometer'
_diffrn_measurement_device_type 'Oxford Diffraction Gemini diffractometer'
_diffrn_measurement_method '\w scans'
_diffrn_orient_matrix_UB_11 -0.0019344
_diffrn_orient_matrix_UB_12 -0.0342909
_diffrn_orient_matrix_UB_13 -0.0038262
_diffrn_orient_matrix_UB_21 0.0288237
_diffrn_orient_matrix_UB_22 0.0014274
_diffrn_orient_matrix_UB_23 -0.0202001
_diffrn_orient_matrix_UB_31 0.0385046
_diffrn_orient_matrix_UB_32 -0.0027875
_diffrn_orient_matrix_UB_33 0.0367258
_diffrn_radiation_monochromator graphite
_diffrn_radiation_probe x-ray
_diffrn_radiation_type MoK\a
_diffrn_radiation_wavelength 0.71073
_diffrn_reflns_av_R_equivalents 0.0446
_diffrn_reflns_av_unetI/netI 0.0644
_diffrn_reflns_Laue_measured_fraction_full 1
_diffrn_reflns_Laue_measured_fraction_max 1
_diffrn_reflns_limit_h_max 21
_diffrn_reflns_limit_h_min -22
_diffrn_reflns_limit_k_max 27
_diffrn_reflns_limit_k_min -28
_diffrn_reflns_limit_l_max 25
_diffrn_reflns_limit_l_min -25
_diffrn_reflns_number 61151
_diffrn_reflns_point_group_measured_fraction_full 1
_diffrn_reflns_point_group_measured_fraction_max 1
_diffrn_reflns_theta_full 29
_diffrn_reflns_theta_max 29
_diffrn_reflns_theta_min 1.976
_diffrn_source 'Enhance (Mo) X-ray Source'
_exptl_absorpt_coefficient_mu 2.855
_exptl_absorpt_correction_T_max 0.813
_exptl_absorpt_correction_T_min 0.527
_exptl_absorpt_correction_type analytical
_exptl_absorpt_process_details
;
    CrysAlisPro, Oxford Diffraction Ltd.

;
_exptl_crystal_colour orange
_exptl_crystal_density_diffrn 1.555
_exptl_crystal_description plate
_exptl_crystal_F_000 2680
_exptl_crystal_size_max 0.331
_exptl_crystal_size_mid 0.162
_exptl_crystal_size_min 0.074
_refine_diff_density_max 2.627
_refine_diff_density_min -1.107
_refine_diff_density_rms 0.126
_refine_ls_extinction_method none
_refine_ls_goodness_of_fit_ref 1.102
_refine_ls_hydrogen_treatment constr
_refine_ls_matrix_type full
_refine_ls_number_parameters 660
_refine_ls_number_reflns 14931
_refine_ls_number_restraints 0
_refine_ls_restrained_S_all 1.102
_refine_ls_R_factor_all 0.0507
_refine_ls_R_factor_gt 0.0383
_refine_ls_shift/su_max 0.003
_refine_ls_shift/su_mean 0
_refine_ls_structure_factor_coef Fsqd
_refine_ls_weighting_details 'w=1/[\s^2^(Fo^2^)+(0.0255P)^2^+18.1489P] where P=(Fo^2^+2Fc^2^)/3'
_refine_ls_weighting_scheme calc
_refine_ls_wR_factor_gt 0.0827
_refine_ls_wR_factor_ref 0.0863
_reflns_number_gt 12577
_reflns_number_total 14931
_reflns_threshold_expression 'I > 2\s(I)'
_cod_data_source_file om6b00864_si_003.cif
_cod_data_source_block sg607
_cod_depositor_comments 'Adding full bibliography for 4087022--4087034.cif.'
_cod_original_cell_volume 5620.09(13)
_cod_original_sg_symbol_H-M 'P 21/n'
_cod_database_code 4087025

loop_
_symmetry_equiv_pos_as_xyz
'x, y, z'
'-x+1/2, y+1/2, -z+1/2'
'-x, -y, -z'
'x-1/2, -y-1/2, z-1/2'

loop_
_atom_site_label
_atom_site_type_symbol
_atom_site_fract_x
_atom_site_fract_y
_atom_site_fract_z
_atom_site_U_iso_or_equiv
_atom_site_adp_type
_atom_site_occupancy
_atom_site_calc_flag
Ir1 Ir 0.50804(2) 0.68526(2) 0.65589(2) 0.01539(4) Uani 1 d
Ag1 Ag 0.54479(2) 0.57757(2) 0.75629(2) 0.02853(8) Uani 1 d
Cl1 Cl 0.46769(6) 0.68602(5) 0.76612(5) 0.02207(17) Uani 1 d
C11 C 0.3641(3) 0.6892(2) 0.5751(2) 0.0249(8) Uani 1 d
H11 H 0.3532 0.712 0.6149 0.03 Uiso 1 calc
C12 C 0.3850(3) 0.6243(2) 0.5880(2) 0.0249(8) Uani 1 d
H12 H 0.39 0.6064 0.6369 0.03 Uiso 1 calc
C13 C 0.4006(3) 0.5793(2) 0.5302(2) 0.0287(9) Uani 1 d
H13A H 0.3656 0.5951 0.4755 0.034 Uiso 1 calc
H13B H 0.3777 0.5355 0.5344 0.034 Uiso 1 calc
C14 C 0.4999(3) 0.5746(2) 0.5458(2) 0.0289(9) Uani 1 d
H14A H 0.5282 0.539 0.584 0.035 Uiso 1 calc
H14B H 0.5046 0.5633 0.4956 0.035 Uiso 1 calc
C15 C 0.5523(3) 0.63637(18) 0.5783(2) 0.0205(7) Uani 1 d
H15 H 0.6093 0.6327 0.6225 0.025 Uiso 1 calc
C16 C 0.5234(3) 0.69897(19) 0.5482(2) 0.0205(7) Uani 1 d
H16 H 0.562 0.7344 0.5738 0.025 Uiso 1 calc
C17 C 0.4350(3) 0.7140(2) 0.4779(2) 0.0248(8) Uani 1 d
H17A H 0.4185 0.6768 0.4407 0.03 Uiso 1 calc
H17B H 0.4437 0.7523 0.4496 0.03 Uiso 1 calc
C18 C 0.3570(3) 0.7274(2) 0.5026(2) 0.0294(9) Uani 1 d
H18A H 0.3561 0.7743 0.5139 0.035 Uiso 1 calc
H18B H 0.2987 0.7167 0.4577 0.035 Uiso 1 calc
C1 C 0.6320(2) 0.72471(17) 0.7152(2) 0.0163(7) Uani 1 d
N2 N 0.7147(2) 0.69683(14) 0.75458(17) 0.0162(6) Uani 1 d
C21 C 0.7334(2) 0.62994(17) 0.7777(2) 0.0172(7) Uani 1 d
C22 C 0.7733(2) 0.58970(18) 0.7414(2) 0.0182(7) Uani 1 d
C221 C 0.7977(3) 0.61132(19) 0.6749(2) 0.0217(8) Uani 1 d
H221 H 0.7673 0.654 0.6553 0.026 Uiso 1 calc
C222 C 0.7643(3) 0.5638(2) 0.6039(2) 0.0247(8) Uani 1 d
H22A H 0.7941 0.5212 0.6213 0.03 Uiso 1 calc
H22B H 0.6979 0.5575 0.5848 0.03 Uiso 1 calc
C223 C 0.7854(3) 0.5896(2) 0.5367(3) 0.0331(10) Uani 1 d
H22C H 0.7648 0.5579 0.4926 0.04 Uiso 1 calc
H22D H 0.7518 0.6306 0.5166 0.04 Uiso 1 calc
C224 C 0.8858(3) 0.6018(3) 0.5635(3) 0.0407(12) Uani 1 d
H22E H 0.8966 0.6218 0.5195 0.049 Uiso 1 calc
H22F H 0.9187 0.5599 0.5768 0.049 Uiso 1 calc
C225 C 0.9232(3) 0.6466(3) 0.6362(3) 0.0376(11) Uani 1 d
H22G H 0.9899 0.6499 0.6552 0.045 Uiso 1 calc
H22H H 0.8973 0.6906 0.6205 0.045 Uiso 1 calc
C226 C 0.9002(3) 0.6217(2) 0.7037(3) 0.0280(9) Uani 1 d
H22I H 0.9213 0.6535 0.7477 0.034 Uiso 1 calc
H22J H 0.9323 0.5803 0.724 0.034 Uiso 1 calc
C23 C 0.7936(3) 0.52507(19) 0.7701(2) 0.0228(8) Uani 1 d
H23 H 0.8223 0.497 0.7467 0.027 Uiso 1 calc
C24 C 0.7737(3) 0.50197(19) 0.8295(2) 0.0242(8) Uani 1 d
H24 H 0.7867 0.458 0.8455 0.029 Uiso 1 calc
C25 C 0.7138(3) 0.5201(2) 0.9318(2) 0.0284(9) Uani 1 d
H25 H 0.7207 0.4754 0.9455 0.034 Uiso 1 calc
C26 C 0.6852(3) 0.5618(2) 0.9734(2) 0.0298(9) Uani 1 d
H26 H 0.6725 0.5456 1.0158 0.036 Uiso 1 calc
C27 C 0.6738(3) 0.6291(2) 0.9551(2) 0.0246(8) Uani 1 d
C271 C 0.6481(3) 0.6758(2) 1.0057(2) 0.0268(9) Uani 1 d
H271 H 0.6487 0.7205 0.9851 0.032 Uiso 1 calc
C272 C 0.5528(3) 0.6631(2) 1.0004(3) 0.0349(10) Uani 1 d
H27A H 0.5487 0.6177 1.0161 0.042 Uiso 1 calc
H27B H 0.5081 0.6687 0.9447 0.042 Uiso 1 calc
C273 C 0.5286(3) 0.7093(3) 1.0540(3) 0.0381(11) Uani 1 d
H27C H 0.5231 0.754 1.0332 0.046 Uiso 1 calc
H27D H 0.469 0.6966 1.0529 0.046 Uiso 1 calc
C274 C 0.5995(4) 0.7079(3) 1.1389(3) 0.0410(12) Uani 1 d
H27E H 0.5991 0.6647 1.1621 0.049 Uiso 1 calc
H27F H 0.5839 0.7406 1.1704 0.049 Uiso 1 calc
C275 C 0.6937(4) 0.7217(3) 1.1439(3) 0.0447(13) Uani 1 d
H27G H 0.7385 0.7183 1.1998 0.054 Uiso 1 calc
H27H H 0.696 0.7666 1.1256 0.054 Uiso 1 calc
C276 C 0.7188(3) 0.6737(2) 1.0925(2) 0.0321(10) Uani 1 d
H27I H 0.7219 0.6293 1.1138 0.039 Uiso 1 calc
H27J H 0.7793 0.6849 1.0948 0.039 Uiso 1 calc
C28 C 0.6877(3) 0.65076(19) 0.8906(2) 0.0206(7) Uani 1 d
H28 H 0.678 0.6953 0.8766 0.025 Uiso 1 calc
C29 C 0.7338(3) 0.54241(19) 0.8678(2) 0.0221(8) Uani 1 d
C210 C 0.7162(2) 0.60855(18) 0.8440(2) 0.0179(7) Uani 1 d
C3 C 0.7894(2) 0.74448(18) 0.7768(2) 0.0207(7) Uani 1 d
H3A H 0.8214 0.7412 0.7414 0.025 Uiso 1 calc
H3B H 0.8337 0.7384 0.8324 0.025 Uiso 1 calc
C4 C 0.7402(2) 0.80893(18) 0.7660(2) 0.0207(7) Uani 1 d
H4A H 0.7461 0.827 0.8175 0.025 Uiso 1 calc
H4B H 0.7627 0.841 0.7386 0.025 Uiso 1 calc
N5 N 0.6457(2) 0.78940(15) 0.71610(17) 0.0161(6) Uani 1 d
C51 C 0.5771(2) 0.83636(18) 0.6726(2) 0.0176(7) Uani 1 d
C52 C 0.5213(3) 0.86274(18) 0.7044(2) 0.0192(7) Uani 1 d
C521 C 0.5358(3) 0.85061(18) 0.7899(2) 0.0209(7) Uani 1 d
H521 H 0.5668 0.8077 0.8067 0.025 Uiso 1 calc
C522 C 0.4489(3) 0.8492(2) 0.8041(3) 0.0267(8) Uani 1 d
H52A H 0.4176 0.8916 0.7891 0.032 Uiso 1 calc
H52B H 0.4074 0.8154 0.7703 0.032 Uiso 1 calc
C523 C 0.4712(3) 0.8351(2) 0.8907(3) 0.0305(9) Uani 1 d
H52C H 0.4986 0.7914 0.9043 0.037 Uiso 1 calc
H52D H 0.4144 0.8351 0.8988 0.037 Uiso 1 calc
C524 C 0.5369(3) 0.8850(2) 0.9462(3) 0.0342(10) Uani 1 d
H52E H 0.5065 0.9278 0.9378 0.041 Uiso 1 calc
H52F H 0.5537 0.872 1.002 0.041 Uiso 1 calc
C525 C 0.6224(3) 0.8905(2) 0.9310(2) 0.0312(9) Uani 1 d
H52G H 0.6608 0.9262 0.9636 0.037 Uiso 1 calc
H52H H 0.6576 0.8497 0.9473 0.037 Uiso 1 calc
C526 C 0.5996(3) 0.90357(19) 0.8436(2) 0.0243(8) Uani 1 d
H52I H 0.6563 0.9046 0.8355 0.029 Uiso 1 calc
H52J H 0.57 0.9465 0.8286 0.029 Uiso 1 calc
C53 C 0.4522(3) 0.9060(2) 0.6565(3) 0.0271(9) Uani 1 d
H53 H 0.4127 0.9242 0.6773 0.032 Uiso 1 calc
C54 C 0.4406(3) 0.9222(2) 0.5817(3) 0.0291(9) Uani 1 d
H54 H 0.3913 0.9493 0.5503 0.035 Uiso 1 calc
C55 C 0.4938(3) 0.9178(2) 0.4744(2) 0.0301(9) Uani 1 d
H55 H 0.444 0.9438 0.4413 0.036 Uiso 1 calc
C56 C 0.5576(3) 0.8988(2) 0.4480(2) 0.0314(10) Uani 1 d
H56 H 0.5514 0.9118 0.3968 0.038 Uiso 1 calc
C57 C 0.6326(3) 0.86002(19) 0.4957(2) 0.0236(8) Uani 1 d
C571 C 0.7050(3) 0.8394(2) 0.4681(2) 0.0268(9) Uani 1 d
H571 H 0.7646 0.8404 0.5155 0.032 Uiso 1 calc
C572 C 0.6888(3) 0.7700(2) 0.4381(3) 0.0386(11) Uani 1 d
H57A H 0.63 0.7675 0.391 0.046 Uiso 1 calc
H57B H 0.685 0.7416 0.4797 0.046 Uiso 1 calc
C573 C 0.7643(4) 0.7451(2) 0.4155(3) 0.0407(12) Uani 1 d
H57C H 0.822 0.7426 0.4637 0.049 Uiso 1 calc
H57D H 0.7489 0.701 0.3929 0.049 Uiso 1 calc
C574 C 0.7764(4) 0.7898(3) 0.3553(3) 0.0411(11) Uani 1 d
H57E H 0.8289 0.7751 0.3453 0.049 Uiso 1 calc
H57F H 0.7216 0.7877 0.3046 0.049 Uiso 1 calc
C575 C 0.7915(4) 0.8589(3) 0.3847(3) 0.0441(12) Uani 1 d
H57G H 0.7965 0.8872 0.3434 0.053 Uiso 1 calc
H57H H 0.8494 0.8617 0.4326 0.053 Uiso 1 calc
C576 C 0.7134(4) 0.8831(2) 0.4047(3) 0.0371(11) Uani 1 d
H57I H 0.7255 0.9283 0.4244 0.045 Uiso 1 calc
H57J H 0.6558 0.8825 0.3563 0.045 Uiso 1 calc
C58 C 0.6377(3) 0.83935(18) 0.5681(2) 0.0209(7) Uani 1 d
H58 H 0.6869 0.8122 0.5996 0.025 Uiso 1 calc
C59 C 0.5011(3) 0.89924(19) 0.5503(2) 0.0239(8) Uani 1 d
C510 C 0.5730(3) 0.85677(17) 0.5974(2) 0.0191(7) Uani 1 d
S1 S 0.56571(7) 0.41829(5) 0.71820(6) 0.0261(2) Uani 1 d
O1 O 0.5142(2) 0.47717(17) 0.7120(3) 0.0486(10) Uani 1 d
O2 O 0.6127(2) 0.41757(16) 0.66760(18) 0.0323(7) Uani 1 d
O3 O 0.6150(2) 0.39466(19) 0.79702(19) 0.0446(9) Uani 1 d
C10 C 0.4756(3) 0.3595(2) 0.6740(3) 0.0311(9) Uani 1 d
F1 F 0.42717(18) 0.37061(15) 0.59702(16) 0.0425(7) Uani 1 d
F2 F 0.5110(2) 0.29975(14) 0.6800(2) 0.0500(8) Uani 1 d
F3 F 0.4179(2) 0.35883(16) 0.70792(19) 0.0492(8) Uani 1 d
C101 C 0.4346(6) 0.4994(4) 0.8605(4) 0.079(2) Uani 1 d
H10A H 0.4759 0.4741 0.8449 0.118 Uiso 1 calc
H10B H 0.4442 0.4876 0.9147 0.118 Uiso 1 calc
H10C H 0.4468 0.5458 0.8584 0.118 Uiso 1 calc
C102 C 0.3314(6) 0.4840(3) 0.8008(5) 0.073(2) Uani 1 d
H10D H 0.3231 0.4366 0.793 0.088 Uiso 1 calc
H10E H 0.29 0.4996 0.8242 0.088 Uiso 1 calc
C103 C 0.3079(4) 0.5162(3) 0.7227(4) 0.0592(17) Uani 1 d
H10F H 0.3492 0.4992 0.6999 0.071 Uiso 1 calc
H10G H 0.3205 0.5632 0.7323 0.071 Uiso 1 calc
C104 C 0.2062(5) 0.5082(4) 0.6576(5) 0.074(2) Uani 1 d
H10H H 0.2013 0.5261 0.6063 0.089 Uiso 1 calc
H10I H 0.1903 0.4616 0.6499 0.089 Uiso 1 calc
C105 C 0.1422(5) 0.5425(4) 0.6827(5) 0.090(3) Uani 1 d
H10J H 0.1509 0.5274 0.7355 0.135 Uiso 1 calc
H10K H 0.0798 0.5334 0.6448 0.135 Uiso 1 calc
H10L H 0.1536 0.5893 0.6843 0.135 Uiso 1 calc

loop_
_atom_site_aniso_label
_atom_site_aniso_U_11
_atom_site_aniso_U_22
_atom_site_aniso_U_33
_atom_site_aniso_U_23
_atom_site_aniso_U_13
_atom_site_aniso_U_12
Ir1 0.01758(7) 0.01336(6) 0.01441(6) -0.00106(5) 0.00581(5) -0.00244(5)
Ag1 0.03544(17) 0.01869(15) 0.02751(16) 0.00372(12) 0.00907(13) -0.00051(12)
Cl1 0.0267(4) 0.0217(4) 0.0210(4) -0.0018(4) 0.0130(3) -0.0030(4)
C11 0.0208(18) 0.029(2) 0.0234(19) -0.0015(16) 0.0078(15) -0.0044(16)
C12 0.0211(19) 0.028(2) 0.0217(19) -0.0023(16) 0.0049(15) -0.0098(16)
C13 0.035(2) 0.024(2) 0.023(2) -0.0066(16) 0.0070(17) -0.0141(17)
C14 0.046(3) 0.0166(18) 0.0189(18) -0.0037(15) 0.0079(18) -0.0049(17)
C15 0.0244(19) 0.0179(18) 0.0172(17) -0.0027(14) 0.0066(14) -0.0012(14)
C16 0.0249(18) 0.0215(19) 0.0134(16) -0.0053(14) 0.0064(14) -0.0070(15)
C17 0.030(2) 0.025(2) 0.0160(17) 0.0013(15) 0.0051(15) -0.0027(16)
C18 0.027(2) 0.029(2) 0.025(2) 0.0003(17) 0.0044(17) 0.0013(17)
C1 0.0239(18) 0.0156(17) 0.0114(15) 0.0007(13) 0.0094(13) 0.0020(14)
N2 0.0184(14) 0.0129(14) 0.0165(14) -0.0010(11) 0.0065(12) -0.0022(11)
C21 0.0187(17) 0.0138(16) 0.0163(16) -0.0006(13) 0.0046(13) -0.0021(13)
C22 0.0195(17) 0.0183(18) 0.0153(16) -0.0019(14) 0.0056(14) -0.0011(14)
C221 0.0241(19) 0.0220(19) 0.0211(18) -0.0009(15) 0.0113(15) 0.0036(15)
C222 0.027(2) 0.025(2) 0.0219(19) -0.0019(16) 0.0103(16) 0.0063(16)
C223 0.041(3) 0.035(2) 0.029(2) -0.0002(19) 0.020(2) 0.009(2)
C224 0.045(3) 0.050(3) 0.039(3) 0.009(2) 0.030(2) 0.011(2)
C225 0.031(2) 0.043(3) 0.047(3) 0.008(2) 0.024(2) 0.002(2)
C226 0.023(2) 0.029(2) 0.032(2) 0.0030(18) 0.0119(17) 0.0028(16)
C23 0.0240(19) 0.0187(18) 0.0239(19) -0.0025(15) 0.0079(15) 0.0026(15)
C24 0.028(2) 0.0164(18) 0.0218(19) 0.0004(15) 0.0042(16) 0.0017(15)
C25 0.038(2) 0.021(2) 0.027(2) 0.0036(16) 0.0140(18) -0.0009(17)
C26 0.039(2) 0.029(2) 0.025(2) 0.0055(17) 0.0171(18) -0.0012(18)
C27 0.029(2) 0.025(2) 0.0208(18) 0.0004(16) 0.0104(16) 0.0001(16)
C271 0.034(2) 0.029(2) 0.0218(19) 0.0025(16) 0.0155(17) 0.0042(17)
C272 0.037(2) 0.040(3) 0.031(2) -0.001(2) 0.018(2) 0.005(2)
C273 0.042(3) 0.047(3) 0.034(2) 0.003(2) 0.023(2) 0.014(2)
C274 0.057(3) 0.047(3) 0.027(2) 0.007(2) 0.025(2) 0.018(2)
C275 0.046(3) 0.061(4) 0.026(2) -0.013(2) 0.014(2) 0.010(3)
C276 0.035(2) 0.041(3) 0.022(2) -0.0007(18) 0.0140(18) 0.0069(19)
C28 0.0233(18) 0.0188(18) 0.0193(17) 0.0012(14) 0.0085(15) 0.0006(14)
C29 0.0262(19) 0.0197(19) 0.0177(17) 0.0012(14) 0.0065(15) -0.0002(15)
C210 0.0170(17) 0.0188(18) 0.0153(16) 0.0007(14) 0.0040(13) -0.0007(13)
C3 0.0176(17) 0.0176(18) 0.0253(19) -0.0029(15) 0.0074(15) -0.0033(14)
C4 0.0179(17) 0.0187(18) 0.0212(17) -0.0029(14) 0.0039(14) -0.0039(14)
N5 0.0175(14) 0.0129(14) 0.0166(14) -0.0011(11) 0.0056(11) -0.0024(11)
C51 0.0192(17) 0.0143(16) 0.0182(17) -0.0014(13) 0.0064(14) -0.0042(13)
C52 0.0230(18) 0.0154(17) 0.0207(17) -0.0005(14) 0.0104(15) -0.0032(14)
C521 0.028(2) 0.0168(18) 0.0221(18) 0.0002(14) 0.0150(16) -0.0011(15)
C522 0.030(2) 0.023(2) 0.031(2) -0.0020(17) 0.0172(18) -0.0023(16)
C523 0.037(2) 0.031(2) 0.032(2) -0.0040(18) 0.0226(19) -0.0073(18)
C524 0.044(3) 0.038(3) 0.031(2) -0.0082(19) 0.025(2) -0.004(2)
C525 0.037(2) 0.033(2) 0.025(2) -0.0090(18) 0.0150(18) -0.0084(19)
C526 0.031(2) 0.0198(19) 0.029(2) -0.0058(16) 0.0196(17) -0.0057(16)
C53 0.030(2) 0.020(2) 0.034(2) 0.0043(17) 0.0163(18) 0.0059(16)
C54 0.029(2) 0.024(2) 0.034(2) 0.0092(18) 0.0125(18) 0.0091(17)
C55 0.037(2) 0.026(2) 0.025(2) 0.0098(17) 0.0106(18) 0.0049(18)
C56 0.042(3) 0.029(2) 0.021(2) 0.0067(17) 0.0114(18) 0.0009(19)
C57 0.029(2) 0.0205(19) 0.0224(19) -0.0013(15) 0.0121(16) -0.0061(16)
C571 0.030(2) 0.030(2) 0.0220(19) -0.0010(17) 0.0129(17) -0.0058(17)
C572 0.044(3) 0.023(2) 0.061(3) -0.005(2) 0.035(3) -0.005(2)
C573 0.042(3) 0.031(3) 0.059(3) -0.009(2) 0.031(3) -0.003(2)
C574 0.042(3) 0.051(3) 0.036(3) -0.004(2) 0.022(2) 0.006(2)
C575 0.053(3) 0.050(3) 0.042(3) 0.003(2) 0.034(3) -0.006(3)
C576 0.052(3) 0.035(3) 0.032(2) 0.002(2) 0.025(2) -0.002(2)
C58 0.0268(19) 0.0162(17) 0.0192(17) -0.0009(14) 0.0092(15) -0.0021(15)
C59 0.028(2) 0.0167(18) 0.0237(19) 0.0042(15) 0.0078(16) -0.0013(15)
C510 0.0228(18) 0.0110(16) 0.0215(18) -0.0007(14) 0.0073(15) -0.0031(13)
S1 0.0269(5) 0.0213(5) 0.0298(5) -0.0035(4) 0.0114(4) -0.0014(4)
O1 0.039(2) 0.0271(18) 0.086(3) -0.0131(18) 0.031(2) -0.0030(15)
O2 0.0269(15) 0.0364(18) 0.0332(16) 0.0023(14) 0.0121(13) -0.0019(13)
O3 0.045(2) 0.055(2) 0.0271(17) -0.0015(16) 0.0087(15) -0.0111(17)
C10 0.030(2) 0.031(2) 0.033(2) 0.0007(18) 0.0137(18) -0.0037(18)
F1 0.0311(14) 0.0572(19) 0.0309(14) 0.0022(13) 0.0046(11) -0.0096(13)
F2 0.0462(17) 0.0244(14) 0.068(2) -0.0078(14) 0.0125(15) -0.0034(12)
F3 0.0557(19) 0.0517(19) 0.0539(19) -0.0097(15) 0.0365(16) -0.0217(15)
C101 0.117(7) 0.080(5) 0.055(4) 0.026(4) 0.051(5) 0.037(5)
C102 0.114(6) 0.046(4) 0.089(5) 0.018(4) 0.071(5) 0.021(4)
C103 0.066(4) 0.039(3) 0.092(5) 0.006(3) 0.052(4) 0.006(3)
C104 0.062(4) 0.070(5) 0.102(6) -0.026(4) 0.045(4) -0.015(4)
C105 0.056(4) 0.096(6) 0.102(6) -0.030(5) 0.016(4) 0.008(4)

loop_
_atom_type_symbol
_atom_type_description
_atom_type_scat_dispersion_real
_atom_type_scat_dispersion_imag
_atom_type_scat_source
C C 0.0033 0.0016 'International Tables Vol C Tables 4.2.6.8 and 6.1.1.4'
H H 0 0 'International Tables Vol C Tables 4.2.6.8 and 6.1.1.4'
N N 0.0061 0.0033 'International Tables Vol C Tables 4.2.6.8 and 6.1.1.4'
O O 0.0106 0.006 'International Tables Vol C Tables 4.2.6.8 and 6.1.1.4'
F F 0.0171 0.0103 'International Tables Vol C Tables 4.2.6.8 and 6.1.1.4'
S S 0.1246 0.1234 'International Tables Vol C Tables 4.2.6.8 and 6.1.1.4'
Cl Cl 0.1484 0.1585 'International Tables Vol C Tables 4.2.6.8 and 6.1.1.4'
Ag Ag -0.8971 1.1015 'International Tables Vol C Tables 4.2.6.8 and 6.1.1.4'
Ir Ir -1.4442 7.9887 'International Tables Vol C Tables 4.2.6.8 and 6.1.1.4'

loop_
_exptl_crystal_face_index_h
_exptl_crystal_face_index_k
_exptl_crystal_face_index_l
_exptl_crystal_face_perp_dist
1 0 -1 0.034
-1 0 1 0.04
0 -1 0 0.0742
0 1 0 0.0876
1 0 1 0.0955
-1 0 -1 0.2209

loop_
_geom_angle_atom_site_label_1
_geom_angle_atom_site_label_2
_geom_angle_atom_site_label_3
_geom_angle
C1 Ir1 C15 91.25(14)
C1 Ir1 C16 88.93(14)
C15 Ir1 C16 38.79(14)
C1 Ir1 C11 153.49(15)
C15 Ir1 C11 96.78(15)
C16 Ir1 C11 81.86(15)
C1 Ir1 C12 168.88(15)
C15 Ir1 C12 79.86(15)
C16 Ir1 C12 88.28(15)
C11 Ir1 C12 36.12(15)
C1 Ir1 Cl1 95.41(10)
C15 Ir1 Cl1 151.21(11)
C16 Ir1 Cl1 168.49(11)
C11 Ir1 Cl1 89.63(11)
C12 Ir1 Cl1 89.39(11)
C1 Ir1 Ag1 93.92(10)
C15 Ir1 Ag1 91.99(10)
C16 Ir1 Ag1 130.78(11)
C11 Ir1 Ag1 110.93(11)
C12 Ir1 Ag1 79.84(11)
Cl1 Ir1 Ag1 59.68(2)
O1 Ag1 Cl1 142.34(9)
O1 Ag1 C210 118.11(13)
Cl1 Ag1 C210 99.25(8)
O1 Ag1 Ir1 122.99(12)
Cl1 Ag1 Ir1 52.30(2)
C210 Ag1 Ir1 95.56(8)
Ir1 Cl1 Ag1 68.02(2)
C12 C11 C18 125.5(4)
C12 C11 Ir1 74.3(2)
C18 C11 Ir1 107.0(3)
C12 C11 H11 117.3
C18 C11 H11 117.3
Ir1 C11 H11 88.6
C11 C12 C13 125.1(4)
C11 C12 Ir1 69.6(2)
C13 C12 Ir1 111.7(3)
C11 C12 H12 117.5
C13 C12 H12 117.5
Ir1 C12 H12 88.7
C12 C13 C14 112.3(3)
C12 C13 H13A 109.1
C14 C13 H13A 109.1
C12 C13 H13B 109.1
C14 C13 H13B 109.1
H13A C13 H13B 107.9
C15 C14 C13 113.5(4)
C15 C14 H14A 108.9
C13 C14 H14A 108.9
C15 C14 H14B 108.9
C13 C14 H14B 108.9
H14A C14 H14B 107.7
C16 C15 C14 125.1(3)
C16 C15 Ir1 71.3(2)
C14 C15 Ir1 112.4(3)
C16 C15 H15 117.4
C14 C15 H15 117.4
Ir1 C15 H15 86.2
C15 C16 C17 124.7(3)
C15 C16 Ir1 69.9(2)
C17 C16 Ir1 113.4(3)
C15 C16 H16 117.7
C17 C16 H16 117.7
Ir1 C16 H16 86.7
C16 C17 C18 112.4(3)
C16 C17 H17A 109.1
C18 C17 H17A 109.1
C16 C17 H17B 109.1
C18 C17 H17B 109.1
H17A C17 H17B 107.9
C11 C18 C17 113.5(3)
C11 C18 H18A 108.9
C17 C18 H18A 108.9
C11 C18 H18B 108.9
C17 C18 H18B 108.9
H18A C18 H18B 107.7
N5 C1 N2 106.9(3)
N5 C1 Ir1 121.7(3)
N2 C1 Ir1 131.2(3)
C1 N2 C21 127.2(3)
C1 N2 C3 112.3(3)
C21 N2 C3 120.5(3)
C22 C21 C210 121.7(3)
C22 C21 N2 120.8(3)
C210 C21 N2 117.2(3)
C21 C22 C23 117.5(3)
C21 C22 C221 123.5(3)
C23 C22 C221 119.0(3)
C22 C221 C226 111.7(3)
C22 C221 C222 112.9(3)
C226 C221 C222 109.3(3)
C22 C221 H221 107.6
C226 C221 H221 107.6
C222 C221 H221 107.6
C223 C222 C221 110.9(4)
C223 C222 H22A 109.5
C221 C222 H22A 109.5
C223 C222 H22B 109.5
C221 C222 H22B 109.5
H22A C222 H22B 108
C224 C223 C222 111.5(4)
C224 C223 H22C 109.3
C222 C223 H22C 109.3
C224 C223 H22D 109.3
C222 C223 H22D 109.3
H22C C223 H22D 108
C223 C224 C225 111.6(4)
C223 C224 H22E 109.3
C225 C224 H22E 109.3
C223 C224 H22F 109.3
C225 C224 H22F 109.3
H22E C224 H22F 108
C226 C225 C224 111.9(4)
C226 C225 H22G 109.2
C224 C225 H22G 109.2
C226 C225 H22H 109.2
C224 C225 H22H 109.2
H22G C225 H22H 107.9
C225 C226 C221 110.9(4)
C225 C226 H22I 109.5
C221 C226 H22I 109.5
C225 C226 H22J 109.5
C221 C226 H22J 109.5
H22I C226 H22J 108
C24 C23 C22 122.5(4)
C24 C23 H23 118.8
C22 C23 H23 118.8
C23 C24 C29 120.9(4)
C23 C24 H24 119.6
C29 C24 H24 119.6
C26 C25 C29 121.0(4)
C26 C25 H25 119.5
C29 C25 H25 119.5
C25 C26 C27 121.6(4)
C25 C26 H26 119.2
C27 C26 H26 119.2
C28 C27 C26 118.1(4)
C28 C27 C271 121.0(4)
C26 C27 C271 120.9(4)
C27 C271 C272 112.3(4)
C27 C271 C276 110.6(3)
C272 C271 C276 110.9(3)
C27 C271 H271 107.6
C272 C271 H271 107.6
C276 C271 H271 107.6
C271 C272 C273 111.9(4)
C271 C272 H27A 109.2
C273 C272 H27A 109.2
C271 C272 H27B 109.2
C273 C272 H27B 109.2
H27A C272 H27B 107.9
C274 C273 C272 111.8(4)
C274 C273 H27C 109.2
C272 C273 H27C 109.2
C274 C273 H27D 109.2
C272 C273 H27D 109.2
H27C C273 H27D 107.9
C273 C274 C275 111.8(4)
C273 C274 H27E 109.3
C275 C274 H27E 109.3
C273 C274 H27F 109.3
C275 C274 H27F 109.3
H27E C274 H27F 107.9
C274 C275 C276 110.9(4)
C274 C275 H27G 109.5
C276 C275 H27G 109.5
C274 C275 H27H 109.5
C276 C275 H27H 109.5
H27G C275 H27H 108
C275 C276 C271 110.9(4)
C275 C276 H27I 109.5
C271 C276 H27I 109.5
C275 C276 H27J 109.5
C271 C276 H27J 109.5
H27I C276 H27J 108.1
C27 C28 C210 122.3(4)
C27 C28 H28 118.8
C210 C28 H28 118.8
C24 C29 C210 118.9(3)
C24 C29 C25 122.4(4)
C210 C29 C25 118.7(4)
C29 C210 C28 118.0(3)
C29 C210 C21 118.3(3)
C28 C210 C21 123.6(3)
C29 C210 Ag1 89.0(2)
C28 C210 Ag1 90.0(2)
C21 C210 Ag1 94.2(2)
N2 C3 C4 102.7(3)
N2 C3 H3A 111.2
C4 C3 H3A 111.2
N2 C3 H3B 111.2
C4 C3 H3B 111.2
H3A C3 H3B 109.1
N5 C4 C3 101.2(3)
N5 C4 H4A 111.5
C3 C4 H4A 111.5
N5 C4 H4B 111.5
C3 C4 H4B 111.5
H4A C4 H4B 109.3
C1 N5 C51 124.9(3)
C1 N5 C4 113.5(3)
C51 N5 C4 121.6(3)
C52 C51 C510 121.7(3)
C52 C51 N5 121.1(3)
C510 C51 N5 117.1(3)
C51 C52 C53 117.9(3)
C51 C52 C521 122.3(3)
C53 C52 C521 119.7(3)
C52 C521 C522 115.1(3)
C52 C521 C526 109.0(3)
C522 C521 C526 108.6(3)
C52 C521 H521 108
C522 C521 H521 108
C526 C521 H521 108
C523 C522 C521 110.4(4)
C523 C522 H52A 109.6
C521 C522 H52A 109.6
C523 C522 H52B 109.6
C521 C522 H52B 109.6
H52A C522 H52B 108.1
C522 C523 C524 112.0(4)
C522 C523 H52C 109.2
C524 C523 H52C 109.2
C522 C523 H52D 109.2
C524 C523 H52D 109.2
H52C C523 H52D 107.9
C525 C524 C523 110.9(3)
C525 C524 H52E 109.5
C523 C524 H52E 109.5
C525 C524 H52F 109.5
C523 C524 H52F 109.5
H52E C524 H52F 108
C526 C525 C524 111.6(4)
C526 C525 H52G 109.3
C524 C525 H52G 109.3
C526 C525 H52H 109.3
C524 C525 H52H 109.3
H52G C525 H52H 108
C525 C526 C521 111.1(3)
C525 C526 H52I 109.4
C521 C526 H52I 109.4
C525 C526 H52J 109.4
C521 C526 H52J 109.4
H52I C526 H52J 108
C54 C53 C52 122.2(4)
C54 C53 H53 118.9
C52 C53 H53 118.9
C53 C54 C59 120.6(4)
C53 C54 H54 119.7
C59 C54 H54 119.7
C56 C55 C59 120.7(4)
C56 C55 H55 119.6
C59 C55 H55 119.6
C55 C56 C57 121.2(4)
C55 C56 H56 119.4
C57 C56 H56 119.4
C58 C57 C56 118.3(4)
C58 C57 C571 119.7(4)
C56 C57 C571 122.0(4)
C572 C571 C57 110.3(3)
C572 C571 C576 109.2(4)
C57 C571 C576 114.8(4)
C572 C571 H571 107.4
C57 C571 H571 107.4
C576 C571 H571 107.4
C571 C572 C573 112.3(4)
C571 C572 H57A 109.1
C573 C572 H57A 109.1
C571 C572 H57B 109.1
C573 C572 H57B 109.1
H57A C572 H57B 107.9
C574 C573 C572 110.8(4)
C574 C573 H57C 109.5
C572 C573 H57C 109.5
C574 C573 H57D 109.5
C572 C573 H57D 109.5
H57C C573 H57D 108.1
C575 C574 C573 111.1(4)
C575 C574 H57E 109.4
C573 C574 H57E 109.4
C575 C574 H57F 109.4
C573 C574 H57F 109.4
H57E C574 H57F 108
C574 C575 C576 111.4(4)
C574 C575 H57G 109.3
C576 C575 H57G 109.3
C574 C575 H57H 109.3
C576 C575 H57H 109.3
H57G C575 H57H 108
C571 C576 C575 109.7(4)
C571 C576 H57I 109.7
C575 C576 H57I 109.7
C571 C576 H57J 109.7
C575 C576 H57J 109.7
H57I C576 H57J 108.2
C57 C58 C510 122.7(4)
C57 C58 H58 118.6
C510 C58 H58 118.6
C54 C59 C55 122.1(4)
C54 C59 C510 118.9(4)
C55 C59 C510 119.0(4)
C58 C510 C59 117.9(3)
C58 C510 C51 123.9(3)
C59 C510 C51 118.2(3)
O3 S1 O2 116.2(2)
O3 S1 O1 115.3(2)
O2 S1 O1 113.6(2)
O3 S1 C10 103.8(2)
O2 S1 C10 104.1(2)
O1 S1 C10 101.3(2)
S1 O1 Ag1 136.3(2)
F3 C10 F1 107.0(4)
F3 C10 F2 108.0(4)
F1 C10 F2 106.8(4)
F3 C10 S1 112.7(3)
F1 C10 S1 112.1(3)
F2 C10 S1 109.9(3)
C102 C101 H10A 109.5
C102 C101 H10B 109.5
H10A C101 H10B 109.5
C102 C101 H10C 109.5
H10A C101 H10C 109.5
H10B C101 H10C 109.5
C103 C102 C101 110.8(6)
C103 C102 H10D 109.5
C101 C102 H10D 109.5
C103 C102 H10E 109.5
C101 C102 H10E 109.5
H10D C102 H10E 108.1
C102 C103 C104 117.2(6)
C102 C103 H10F 108
C104 C103 H10F 108
C102 C103 H10G 108
C104 C103 H10G 108
H10F C103 H10G 107.3
C105 C104 C103 110.5(6)
C105 C104 H10H 109.5
C103 C104 H10H 109.5
C105 C104 H10I 109.5
C103 C104 H10I 109.5
H10H C104 H10I 108.1
C104 C105 H10J 109.5
C104 C105 H10K 109.5
H10J C105 H10K 109.5
C104 C105 H10L 109.5
H10J C105 H10L 109.5
H10K C105 H10L 109.5

loop_
_geom_bond_atom_site_label_1
_geom_bond_atom_site_label_2
_geom_bond_distance
Ir1 C1 2.017(4)
Ir1 C15 2.108(4)
Ir1 C16 2.128(4)
Ir1 C11 2.188(4)
Ir1 C12 2.248(4)
Ir1 Cl1 2.3859(9)
Ir1 Ag1 2.7963(3)
Ag1 O1 2.206(3)
Ag1 Cl1 2.6028(10)
Ag1 C210 2.648(4)
C11 C12 1.376(6)
C11 C18 1.518(6)
C11 H11 0.95
C12 C13 1.514(6)
C12 H12 0.95
C13 C14 1.515(6)
C13 H13A 0.99
C13 H13B 0.99
C14 C15 1.510(5)
C14 H14A 0.99
C14 H14B 0.99
C15 C16 1.407(5)
C15 H15 0.95
C16 C17 1.513(5)
C16 H16 0.95
C17 C18 1.537(6)
C17 H17A 0.99
C17 H17B 0.99
C18 H18A 0.99
C18 H18B 0.99
C1 N5 1.351(5)
C1 N2 1.358(5)
N2 C21 1.438(4)
N2 C3 1.478(5)
C21 C22 1.385(5)
C21 C210 1.435(5)
C22 C23 1.422(5)
C22 C221 1.506(5)
C221 C226 1.533(6)
C221 C222 1.546(5)
C221 H221 1
C222 C223 1.517(6)
C222 H22A 0.99
C222 H22B 0.99
C223 C224 1.511(7)
C223 H22C 0.99
C223 H22D 0.99
C224 C225 1.534(7)
C224 H22E 0.99
C224 H22F 0.99
C225 C226 1.531(6)
C225 H22G 0.99
C225 H22H 0.99
C226 H22I 0.99
C226 H22J 0.99
C23 C24 1.354(6)
C23 H23 0.95
C24 C29 1.413(6)
C24 H24 0.95
C25 C26 1.356(6)
C25 C29 1.427(6)
C25 H25 0.95
C26 C27 1.421(6)
C26 H26 0.95
C27 C28 1.379(5)
C27 C271 1.516(6)
C271 C272 1.527(6)
C271 C276 1.540(6)
C271 H271 1
C272 C273 1.538(6)
C272 H27A 0.99
C272 H27B 0.99
C273 C274 1.514(7)
C273 H27C 0.99
C273 H27D 0.99
C274 C275 1.516(7)
C274 H27E 0.99
C274 H27F 0.99
C275 C276 1.538(6)
C275 H27G 0.99
C275 H27H 0.99
C276 H27I 0.99
C276 H27J 0.99
C28 C210 1.428(5)
C28 H28 0.95
C29 C210 1.425(5)
C3 C4 1.519(5)
C3 H3A 0.99
C3 H3B 0.99
C4 N5 1.477(4)
C4 H4A 0.99
C4 H4B 0.99
N5 C51 1.441(5)
C51 C52 1.377(5)
C51 C510 1.430(5)
C52 C53 1.418(5)
C52 C521 1.522(5)
C521 C522 1.533(5)
C521 C526 1.548(5)
C521 H521 1
C522 C523 1.520(6)
C522 H52A 0.99
C522 H52B 0.99
C523 C524 1.529(6)
C523 H52C 0.99
C523 H52D 0.99
C524 C525 1.527(6)
C524 H52E 0.99
C524 H52F 0.99
C525 C526 1.526(6)
C525 H52G 0.99
C525 H52H 0.99
C526 H52I 0.99
C526 H52J 0.99
C53 C54 1.359(6)
C53 H53 0.95
C54 C59 1.412(6)
C54 H54 0.95
C55 C56 1.371(6)
C55 C59 1.413(6)
C55 H55 0.95
C56 C57 1.415(6)
C56 H56 0.95
C57 C58 1.375(5)
C57 C571 1.519(6)
C571 C572 1.518(6)
C571 C576 1.530(6)
C571 H571 1
C572 C573 1.533(6)
C572 H57A 0.99
C572 H57B 0.99
C573 C574 1.519(7)
C573 H57C 0.99
C573 H57D 0.99
C574 C575 1.508(8)
C574 H57E 0.99
C574 H57F 0.99
C575 C576 1.540(7)
C575 H57G 0.99
C575 H57H 0.99
C576 H57I 0.99
C576 H57J 0.99
C58 C510 1.411(5)
C58 H58 0.95
C59 C510 1.428(5)
S1 O3 1.428(4)
S1 O2 1.430(3)
S1 O1 1.449(4)
S1 C10 1.810(5)
C10 F3 1.323(5)
C10 F1 1.331(5)
C10 F2 1.344(5)
C101 C102 1.608(11)
C101 H10A 0.98
C101 H10B 0.98
C101 H10C 0.98
C102 C103 1.490(9)
C102 H10D 0.99
C102 H10E 0.99
C103 C104 1.595(10)
C103 H10F 0.99
C103 H10G 0.99
C104 C105 1.478(10)
C104 H10H 0.99
C104 H10I 0.99
C105 H10J 0.98
C105 H10K 0.98
C105 H10L 0.98
